data_4510365
loop_
_publ_author_name
'Chesman, Anthony S. R.'
'Hodgson, Jennifer L.'
'Izgorodina, Ekaterina I.'
'Urbatsch, Aron'
'Turner, David R.'
'Deacon, Glen B.'
'Batten, Stuart R.'

_publ_section_title
;
 Anion--Anion Interactions in the Crystal Packing of Functionalized
 Methanide Anions: An Experimental and Computational Study
;
_journal_issue 4
_journal_name_full 'Crystal Growth &amp; Design'
_journal_page_first 1922
_journal_paper_doi 10.1021/cg500051m
_journal_volume 14
_journal_year 2014
_chemical_formula_moiety 'C3 H2 Ag N3 O3'
_chemical_formula_sum 'C3 H2 Ag N3 O3'
_chemical_formula_weight 235.95
_chemical_name_common Ag(ccnom)
_chemical_name_systematic
;
 Silver carbamoylcyanonitromethanide
;
_space_group_IT_number 14
_symmetry_cell_setting monoclinic
_symmetry_space_group_name_Hall '-P 2ybc'
_symmetry_space_group_name_H-M 'P 1 21/c 1'
_atom_sites_solution_hydrogens geom
_atom_sites_solution_primary direct
_atom_sites_solution_secondary difmap
_audit_creation_method SHELXL-97
_cell_angle_alpha 90.00
_cell_angle_beta 98.03(3)
_cell_angle_gamma 90.00
_cell_formula_units_Z 4
_cell_length_a 3.5082(7)
_cell_length_b 15.467(3)
_cell_length_c 9.6850(19)
_cell_measurement_reflns_used 4949
_cell_measurement_temperature 123(1)
_cell_measurement_theta_max 27.50
_cell_measurement_theta_min 2.50
_cell_volume 520.37(18)
_computing_cell_refinement 'DENZO-SMN (Otwinowski & Minor, 1997)'
_computing_data_collection 'Collect (Hooft, 1999)'
_computing_data_reduction 'DENZO-SMN (Otwinowski & Minor, 1997)'
_computing_molecular_graphics 'X-Seed (Barbour, 1999)'
_computing_publication_material 'CIFTAB (Sheldrick, 1997)'
_computing_structure_refinement 'SHELXL-97 (Sheldrick, 1997)'
_computing_structure_solution 'SHELXS-97 (Sheldrick, 1990)'
_diffrn_ambient_temperature 123(1)
_diffrn_measured_fraction_theta_full 0.998
_diffrn_measured_fraction_theta_max 0.998
_diffrn_measurement_device_type 'Nonius KappaCCD'
_diffrn_measurement_method 'phi and omega scans'
_diffrn_radiation_monochromator graphite
_diffrn_radiation_source 'fine-focus sealed tube'
_diffrn_radiation_type MoK\a
_diffrn_radiation_wavelength 0.71073
_diffrn_reflns_av_R_equivalents 0.0577
_diffrn_reflns_av_sigmaI/netI 0.0401
_diffrn_reflns_limit_h_max 4
_diffrn_reflns_limit_h_min -4
_diffrn_reflns_limit_k_max 20
_diffrn_reflns_limit_k_min -19
_diffrn_reflns_limit_l_max 12
_diffrn_reflns_limit_l_min -11
_diffrn_reflns_number 4949
_diffrn_reflns_theta_full 27.50
_diffrn_reflns_theta_max 27.50
_diffrn_reflns_theta_min 2.50
_exptl_absorpt_coefficient_mu 3.806
_exptl_absorpt_correction_T_max 0.7021
_exptl_absorpt_correction_T_min 0.5165
_exptl_absorpt_correction_type empirical
_exptl_absorpt_process_details SORTAV
_exptl_crystal_colour 'light orange'
_exptl_crystal_density_diffrn 3.012
_exptl_crystal_density_method 'not measured'
_exptl_crystal_description needle
_exptl_crystal_F_000 448
_exptl_crystal_size_max 0.20
_exptl_crystal_size_mid 0.10
_exptl_crystal_size_min 0.10
_refine_diff_density_max 1.178
_refine_diff_density_min -0.703
_refine_diff_density_rms 0.153
_refine_ls_extinction_method none
_refine_ls_goodness_of_fit_ref 1.075
_refine_ls_hydrogen_treatment constr
_refine_ls_matrix_type full
_refine_ls_number_parameters 91
_refine_ls_number_reflns 1202
_refine_ls_number_restraints 0
_refine_ls_restrained_S_all 1.075
_refine_ls_R_factor_all 0.0402
_refine_ls_R_factor_gt 0.0256
_refine_ls_shift/su_max 0.001
_refine_ls_shift/su_mean 0.000
_refine_ls_structure_factor_coef Fsqd
_refine_ls_weighting_details 'calc w=1/[\s^2^(Fo^2^)+(0.2000P)^2^+0.0000P] where P=(Fo^2^+2Fc^2^)/3'
_refine_ls_weighting_scheme calc
_refine_ls_wR_factor_gt 0.0531
_refine_ls_wR_factor_ref 0.0580
_reflns_number_gt 983
_reflns_number_total 1202
_reflns_threshold_expression >2sigma(I)
_cod_data_source_file 5-Ag(ccnom).CIF
_cod_data_source_block AC512.CIF
_cod_depositor_comments
;
The following automatic conversions were performed:

'_exptl_absorpt_correction_type' value 'Empirical' changed to
'empirical' according to
/usr/data/users/saulius/automatic-downloads/current/ACS/lib/dictionaries/cif_core.dic
dictionary named 'cif_core.dic' version 2.4.2 from 2011-04-26.

Automatic conversion script
Id: cif_fix_values 2281 2013-09-26 08:29:07Z andrius 
;
_cod_original_cell_volume 520.38(18)
_cod_original_sg_symbol_H-M P21/c
_cod_database_code 4510365

loop_
_symmetry_equiv_pos_as_xyz
'x, y, z'
'-x, y+1/2, -z+1/2'
'-x, -y, -z'
'x, -y-1/2, z-1/2'

loop_
_atom_site_label
_atom_site_type_symbol
_atom_site_fract_x
_atom_site_fract_y
_atom_site_fract_z
_atom_site_U_iso_or_equiv
_atom_site_adp_type
_atom_site_occupancy
_atom_site_symmetry_multiplicity
_atom_site_calc_flag
_atom_site_refinement_flags
Ag1 Ag 0.26034(8) 0.574421(18) 0.31968(3) 0.01546(11) Uani 1 1 d .
O1 O 0.3047(7) 0.73027(17) 0.3604(3) 0.0175(6) Uani 1 1 d .
O2 O -0.0532(8) 0.71592(17) 0.1588(3) 0.0185(6) Uani 1 1 d .
O3 O 0.2259(7) 0.99421(17) 0.3157(3) 0.0139(5) Uani 1 1 d .
N1 N 0.1168(8) 0.7636(2) 0.2524(3) 0.0125(6) Uani 1 1 d .
N2 N -0.2387(9) 0.9114(2) 0.0049(3) 0.0147(7) Uani 1 1 d .
N3 N 0.4634(8) 0.8874(2) 0.4610(3) 0.0137(6) Uani 1 1 d .
H3B H 0.5666 0.9249 0.5235 0.016 Uiso 1 1 calc R
H3A H 0.4897 0.8316 0.4774 0.016 Uiso 1 1 calc R
C1 C 0.1010(10) 0.8520(2) 0.2379(4) 0.0114(7) Uani 1 1 d .
C2 C -0.0911(10) 0.8828(2) 0.1086(4) 0.0110(7) Uani 1 1 d .
C3 C 0.2686(9) 0.9148(2) 0.3423(4) 0.0114(7) Uani 1 1 d .

loop_
_atom_site_aniso_label
_atom_site_aniso_U_11
_atom_site_aniso_U_22
_atom_site_aniso_U_33
_atom_site_aniso_U_23
_atom_site_aniso_U_13
_atom_site_aniso_U_12
Ag1 0.01675(15) 0.01138(16) 0.01653(17) -0.00250(12) -0.00376(11) -0.00108(12)
O1 0.0241(14) 0.0118(13) 0.0145(14) 0.0043(11) -0.0050(11) 0.0035(11)
O2 0.0242(14) 0.0118(14) 0.0178(15) -0.0047(11) -0.0031(11) -0.0036(11)
O3 0.0165(13) 0.0090(13) 0.0141(14) -0.0006(10) -0.0050(11) 0.0002(10)
N1 0.0105(13) 0.0122(15) 0.0147(17) -0.0021(13) 0.0009(12) -0.0024(12)
N2 0.0148(14) 0.0139(17) 0.0144(18) -0.0016(12) -0.0017(13) -0.0017(12)
N3 0.0188(15) 0.0094(15) 0.0110(16) -0.0003(13) -0.0042(12) -0.0018(13)
C1 0.0128(16) 0.0081(17) 0.0133(19) 0.0016(14) 0.0016(14) -0.0007(14)
C2 0.0112(16) 0.0069(17) 0.015(2) -0.0030(14) 0.0022(14) -0.0021(14)
C3 0.0084(15) 0.0096(18) 0.016(2) -0.0022(14) 0.0005(14) -0.0016(13)

loop_
_atom_type_symbol
_atom_type_description
_atom_type_scat_dispersion_real
_atom_type_scat_dispersion_imag
_atom_type_scat_source
C C 0.0033 0.0016 'International Tables Vol C Tables 4.2.6.8 and 6.1.1.4'
H H 0.0000 0.0000 'International Tables Vol C Tables 4.2.6.8 and 6.1.1.4'
N N 0.0061 0.0033 'International Tables Vol C Tables 4.2.6.8 and 6.1.1.4'
O O 0.0106 0.0060 'International Tables Vol C Tables 4.2.6.8 and 6.1.1.4'
Ag Ag -0.8971 1.1015 'International Tables Vol C Tables 4.2.6.8 and 6.1.1.4'

loop_
_geom_angle_atom_site_label_1
_geom_angle_atom_site_label_2
_geom_angle_atom_site_label_3
_geom_angle
_geom_angle_site_symmetry_1
_geom_angle_site_symmetry_3
N2 Ag1 O3 152.21(10) 4_676 2_545
N2 Ag1 O1 76.09(9) 4_676 .
O3 Ag1 O1 129.38(9) 2_545 .
N2 Ag1 O2 122.97(9) 4_676 .
O3 Ag1 O2 84.54(8) 2_545 .
O1 Ag1 O2 48.29(8) . .
N2 Ag1 Ag1 130.10(8) 4_676 1_455
O3 Ag1 Ag1 49.71(7) 2_545 1_455
O1 Ag1 Ag1 92.36(6) . 1_455
O2 Ag1 Ag1 71.76(6) . 1_455
N1 O1 Ag1 104.7(2) . .
N1 O2 Ag1 86.96(19) . .
C3 O3 Ag1 133.2(2) . 2
O2 N1 O1 120.0(3) . .
O2 N1 C1 120.2(3) . .
O1 N1 C1 119.9(3) . .
C2 N2 Ag1 154.5(3) . 4_475
N1 C1 C2 115.6(3) . .
N1 C1 C3 125.6(3) . .
C2 C1 C3 118.8(3) . .
N2 C2 C1 176.9(4) . .
O3 C3 N3 121.5(3) . .
O3 C3 C1 118.7(3) . .
N3 C3 C1 119.7(3) . .

loop_
_geom_bond_atom_site_label_1
_geom_bond_atom_site_label_2
_geom_bond_distance
_geom_bond_site_symmetry_2
Ag1 N2 2.339(3) 4_676
Ag1 O3 2.355(2) 2_545
Ag1 O1 2.444(3) .
Ag1 O2 2.819(3) .
Ag1 Ag1 3.5082(7) 1_455
O1 N1 1.265(4) .
O2 N1 1.253(4) .
O3 C3 1.260(4) .
O3 Ag1 2.355(2) 2
N1 C1 1.375(5) .
N2 C2 1.152(5) .
N2 Ag1 2.339(3) 4_475
N3 C3 1.322(5) .
C1 C2 1.419(5) .
C1 C3 1.465(5) .

loop_
_geom_hbond_atom_site_label_D
_geom_hbond_atom_site_label_H
_geom_hbond_atom_site_label_A
_geom_hbond_distance_DH
_geom_hbond_distance_HA
_geom_hbond_distance_DA
_geom_hbond_angle_DHA
_geom_hbond_site_symmetry_A
N3 H3B O3 0.88 2.05 2.926(4) 173.8 3_676
N3 H3A O1 0.88 1.99 2.648(4) 130.7 .
N3 H3A O2 0.88 2.33 2.862(4) 119.3 4_676
